data_1575602
loop_
_publ_author_name
'Karnbrock, Simon B. H.'
'K&#xf6;ster, Jan F'
'Becker, Isabelle'
'Golz, Christopher'
'Meyer, Franc'
'Gimferrer, Mart&#xed;'
'Alcarazo, Manuel'

_publ_section_title
;
 Bis(amidophenolate)-supported pnictoranides: Lewis acid-induced
 electromerism in a bismuth complex.
;
_journal_issue 31
_journal_name_full 'Chemical science'
_journal_page_first 14178
_journal_page_last 14185
_journal_paper_doi 10.1039/d5sc03374h
_journal_volume 16
_journal_year 2025
_chemical_formula_moiety 'C34 H44 N2 O2 Sb, C18 H36 K N2 O6'
_chemical_formula_sum 'C60.75 H90 K N4 O8 Sb'
_chemical_formula_weight 1165.21
_space_group_crystal_system monoclinic
_space_group_IT_number 15
_space_group_name_Hall '-C 2yc'
_space_group_name_H-M_alt 'C 1 2/c 1'
_atom_sites_solution_hydrogens geom
_atom_sites_solution_primary dual
_audit_creation_date 2022-08-31
_audit_creation_method
;FinalCif V110 by Daniel Kratzert, Freiburg 2022,
https://dkratzert.de/finalcif.html
;
_audit_update_record
;
2025-04-30 deposited with the CCDC.	2025-06-30 downloaded from the CCDC.
;
_cell_angle_alpha 90
_cell_angle_beta 91.153(2)
_cell_angle_gamma 90
_cell_formula_units_Z 8
_cell_length_a 19.5035(10)
_cell_length_b 19.1189(12)
_cell_length_c 34.1547(18)
_cell_measurement_reflns_used 9974
_cell_measurement_temperature 100.00
_cell_measurement_theta_max 29.559
_cell_measurement_theta_min 2.313
_cell_volume 12733.2(12)
_computing_cell_refinement 'SAINT V8.40A (Bruker, 2019)'
_computing_data_collection 'Bruker BIS V6.2.14/2020-04-30'
_computing_data_reduction 'SAINT V8.40A (Bruker, 2019)'
_computing_molecular_graphics 'Olex2 1.5 (Dolomanov et al., 2009)'
_computing_publication_material 'Olex2 1.5 (Dolomanov et al., 2009)'
_computing_structure_refinement 'XL  (Sheldrick, 2008)'
_computing_structure_solution 'XT  (Sheldrick, 2015)'
_diffrn_ambient_environment N~2~
_diffrn_ambient_temperature 100.00
_diffrn_detector CPAD
_diffrn_detector_area_resol_mean 7.41
_diffrn_detector_type 'Bruker PHOTON III'
_diffrn_measured_fraction_theta_full 0.999
_diffrn_measured_fraction_theta_max 0.996
_diffrn_measurement_device 'four-circle diffractometer'
_diffrn_measurement_device_type 'Bruker D8 VENTURE dual wavelength Mo/Cu'
_diffrn_measurement_method '\w and \f scans'
_diffrn_measurement_specimen_support 'MiTeGen micromount'
_diffrn_radiation_monochromator 'mirror optics'
_diffrn_radiation_probe x-ray
_diffrn_radiation_type MoK\a
_diffrn_radiation_wavelength 0.71073
_diffrn_reflns_av_R_equivalents 0.0379
_diffrn_reflns_av_unetI/netI 0.0214
_diffrn_reflns_Laue_measured_fraction_full 0.999
_diffrn_reflns_Laue_measured_fraction_max 0.996
_diffrn_reflns_limit_h_max 27
_diffrn_reflns_limit_h_min -26
_diffrn_reflns_limit_k_max 26
_diffrn_reflns_limit_k_min -26
_diffrn_reflns_limit_l_max 47
_diffrn_reflns_limit_l_min -47
_diffrn_reflns_number 146960
_diffrn_reflns_point_group_measured_fraction_full 0.999
_diffrn_reflns_point_group_measured_fraction_max 0.996
_diffrn_reflns_theta_full 25.242
_diffrn_reflns_theta_max 29.625
_diffrn_reflns_theta_min 2.089
_diffrn_source 'microfocus sealed X-ray tube'
_diffrn_source_current 1.0
_diffrn_source_power 0.05
_diffrn_source_type 'Incoatec I\ms'
_diffrn_source_voltage 50.0
_diffrn_standards_number 0
_exptl_absorpt_coefficient_mu 0.551
_exptl_absorpt_correction_T_max 0.4614
_exptl_absorpt_correction_T_min 0.4025
_exptl_absorpt_correction_type multi-scan
_exptl_absorpt_process_details
;
SADABS-2016/2 (Bruker,2016/2) was used for absorption correction.
wR2(int) was 0.1597 before and 0.0568 after correction.
The Ratio of minimum to maximum transmission is 0.8723.
The \l/2 correction factor is Not present.
;
_exptl_crystal_colour colourless
_exptl_crystal_colour_primary colourless
_exptl_crystal_density_diffrn 1.216
_exptl_crystal_description needle
_exptl_crystal_F_000 4932
_exptl_crystal_recrystallization_method
'Re-crystallisation from solvent: Crystallized at -20 degree celsius from mixed toluene and dichloromethane solution by layering it with diethylether'
_exptl_crystal_size_max 0.61
_exptl_crystal_size_mid 0.111
_exptl_crystal_size_min 0.096
_refine_diff_density_max 0.451
_refine_diff_density_min -0.888
_refine_diff_density_rms 0.060
_refine_ls_extinction_method none
_refine_ls_goodness_of_fit_ref 1.104
_refine_ls_hydrogen_treatment constr
_refine_ls_matrix_type full
_refine_ls_number_parameters 638
_refine_ls_number_reflns 17874
_refine_ls_number_restraints 24
_refine_ls_restrained_S_all 1.106
_refine_ls_R_factor_all 0.0380
_refine_ls_R_factor_gt 0.0327
_refine_ls_shift/su_max 0.003
_refine_ls_shift/su_mean 0.000
_refine_ls_structure_factor_coef Fsqd
_refine_ls_weighting_details 'w=1/[\s^2^(Fo^2^)+(0.0252P)^2^+20.4756P] where P=(Fo^2^+2Fc^2^)/3'
_refine_ls_weighting_scheme calc
_refine_ls_wR_factor_gt 0.0772
_refine_ls_wR_factor_ref 0.0793
_reflns_Friedel_coverage 0.000
_reflns_number_gt 15921
_reflns_number_total 17874
_reflns_threshold_expression 'I > 2\s(I)'
_cod_data_source_file d5sc03374h3.cif
_cod_data_source_block mo_1757_sk_0m
_cod_database_code 1575602
_shelx_shelxl_version_number 2018/3
_olex2_refinement_description
;
1. Fixed Uiso
 At 1.2 times of:
  All C(H) groups, All C(H,H) groups
 At 1.5 times of:
  All C(H,H,H) groups
2. Restrained distances
 C9B-C8B
 2.48 with sigma of 0.02
 C10B-C8B
 2.48 with sigma of 0.02
 C9B-C10B
 2.48 with sigma of 0.02
 C7-C8A \\sim C7-C8B
 with sigma of 0.02
 C7-C9A \\sim C7-C9B
 with sigma of 0.02
 C7-C10A \\sim C7-C10B
 with sigma of 0.02
3. Rigid body (RIGU) restrains
 C7, C8B, C9B, C10B
 with sigma for 1-2 distances of 0.001 and sigma for 1-3 distances of 0.002
4. Others
 Sof(C8B)=Sof(H8BA)=Sof(H8BB)=Sof(H8BC)=Sof(C9B)=Sof(H9BA)=Sof(H9BB)=Sof(H9BC)=
 Sof(C10B)=Sof(H10D)=Sof(H10E)=Sof(H10F)=1-FVAR(1)
 Sof(C8A)=Sof(H8AA)=Sof(H8AB)=Sof(H8AC)=Sof(C9A)=Sof(H9AA)=Sof(H9AB)=Sof(H9AC)=
 Sof(C10A)=Sof(H10A)=Sof(H10B)=Sof(H10C)=FVAR(1)
5.a Secondary CH2 refined with riding coordinates:
 C35(H35A,H35B), C36(H36A,H36B), C37(H37A,H37B), C38(H38A,H38B), C39(H39A,
 H39B), C40(H40A,H40B), C41(H41A,H41B), C42(H42A,H42B), C43(H43A,H43B),
 C44(H44A,H44B), C45(H45A,H45B), C46(H46A,H46B), C47(H47A,H47B), C48(H48A,H48B),
  C49(H49A,H49B), C50(H50A,H50B), C51(H51A,H51B), C52(H52A,H52B)
5.b Aromatic/amide H refined with riding coordinates:
 C3(H3), C5(H5), C17(H17), C18(H18), C19(H19), C20(H20), C22(H22), C24(H24)
5.c Idealised Me refined as rotating group:
 C8A(H8AA,H8AB,H8AC), C8B(H8BA,H8BB,H8BC), C9A(H9AA,H9AB,H9AC), C9B(H9BA,H9BB,
 H9BC), C10A(H10A,H10B,H10C), C10B(H10D,H10E,H10F), C12(H12A,H12B,H12C),
 C13(H13A,H13B,H13C), C14(H14A,H14B,H14C), C28(H28A,H28B,H28C), C29(H29A,H29B,
 H29C), C30(H30A,H30B,H30C), C32(H32A,H32B,H32C), C33(H33A,H33B,H33C), C34(H34A,
 H34B,H34C)
;
_olex2_submission_special_instructions 'No special instructions were received'
_shelx_space_group_comment
;
The symmetry employed for this shelxl refinement is uniquely defined
by the following loop, which should always be used as a source of
symmetry information in preference to the above space-group names.
They are only intended as comments.
;
_smtbx_masks_void_probe_radius 1.2
_smtbx_masks_void_truncation_radius 1.2
_shelx_estimated_absorpt_t_min 0.730
_shelx_estimated_absorpt_t_max 0.949
_olex2_diffrn_ambient_temperature_device 'Oxford Cryostream 800'

loop_
_space_group_symop_operation_xyz
'x, y, z'
'-x, y, -z+1/2'
'x+1/2, y+1/2, z'
'-x+1/2, y+1/2, -z+1/2'
'-x, -y, -z'
'x, -y, z-1/2'
'-x+1/2, -y+1/2, -z'
'x+1/2, -y+1/2, z-1/2'

loop_
_atom_site_label
_atom_site_type_symbol
_atom_site_fract_x
_atom_site_fract_y
_atom_site_fract_z
_atom_site_U_iso_or_equiv
_atom_site_adp_type
_atom_site_occupancy
_atom_site_site_symmetry_order
_atom_site_calc_flag
_atom_site_refinement_flags_posn
_atom_site_refinement_flags_adp
_atom_site_refinement_flags_occupancy
_atom_site_disorder_assembly
_atom_site_disorder_group
Sb1 Sb 0.77689(2) 0.49325(2) 0.66438(2) 0.02073(3) Uani 1 1 d . . . . .
O1 O 0.72817(6) 0.51567(6) 0.71558(3) 0.0246(2) Uani 1 1 d . . . . .
O2 O 0.68218(6) 0.47461(6) 0.63949(3) 0.0258(2) Uani 1 1 d . . . . .
N1 N 0.82421(7) 0.58841(7) 0.68349(4) 0.0228(3) Uani 1 1 d . . . . .
N2 N 0.77796(7) 0.55543(8) 0.61356(4) 0.0252(3) Uani 1 1 d . . . . .
C1 C 0.75240(8) 0.57074(8) 0.73694(5) 0.0224(3) Uani 1 1 d . . . . .
C2 C 0.72744(9) 0.58604(9) 0.77406(5) 0.0261(3) Uani 1 1 d . . . . .
C3 C 0.75260(10) 0.64655(10) 0.79279(5) 0.0303(4) Uani 1 1 d . . . . .
H3 H 0.736390 0.657455 0.818119 0.036 Uiso 1 1 calc R U . . .
C4 C 0.79978(10) 0.69097(9) 0.77617(5) 0.0299(4) Uani 1 1 d . . . . .
C5 C 0.82524(9) 0.67332(9) 0.73937(5) 0.0272(3) Uani 1 1 d . . . . .
H5 H 0.857947 0.703013 0.727557 0.033 Uiso 1 1 calc R U . . .
C6 C 0.80353(8) 0.61306(8) 0.71978(5) 0.0222(3) Uani 1 1 d . . . . .
C7 C 0.82455(12) 0.75879(10) 0.79644(6) 0.0377(4) Uani 1 1 d D . . . .
C8A C 0.80587(14) 0.82162(11) 0.77034(8) 0.0439(6) Uani 0.909(3) 1 d D . P A 1
H8AA H 0.827012 0.816023 0.744743 0.066 Uiso 0.909(3) 1 calc R U P A 1
H8AB H 0.822731 0.864709 0.782729 0.066 Uiso 0.909(3) 1 calc R U P A 1
H8AC H 0.755927 0.824223 0.766889 0.066 Uiso 0.909(3) 1 calc R U P A 1
C8B C 0.8850(10) 0.7985(10) 0.7691(6) 0.042(4) Uani 0.091(3) 1 d D . P A 2
H8BA H 0.866181 0.807474 0.742713 0.063 Uiso 0.091(3) 1 calc R U P A 2
H8BB H 0.925194 0.767984 0.767300 0.063 Uiso 0.091(3) 1 calc R U P A 2
H8BC H 0.898422 0.842834 0.781356 0.063 Uiso 0.091(3) 1 calc R U P A 2
C9A C 0.78819(16) 0.77069(14) 0.83588(8) 0.0510(7) Uani 0.909(3) 1 d D . P A 1
H9AA H 0.738397 0.770448 0.831427 0.076 Uiso 0.909(3) 1 calc R U P A 1
H9AB H 0.802293 0.815895 0.846909 0.076 Uiso 0.909(3) 1 calc R U P A 1
H9AC H 0.800922 0.733232 0.854217 0.076 Uiso 0.909(3) 1 calc R U P A 1
C9B C 0.7735(8) 0.8126(8) 0.8019(6) 0.037(4) Uani 0.091(3) 1 d D . P A 2
H9BA H 0.751815 0.824152 0.776568 0.055 Uiso 0.091(3) 1 calc R U P A 2
H9BB H 0.795552 0.854484 0.812899 0.055 Uiso 0.091(3) 1 calc R U P A 2
H9BC H 0.738668 0.795693 0.819837 0.055 Uiso 0.091(3) 1 calc R U P A 2
C10A C 0.90081(14) 0.75613(13) 0.80403(10) 0.0523(8) Uani 0.909(3) 1 d D . P A 1
H10A H 0.911364 0.719549 0.823324 0.078 Uiso 0.909(3) 1 calc R U P A 1
H10B H 0.916609 0.801434 0.814142 0.078 Uiso 0.909(3) 1 calc R U P A 1
H10C H 0.924098 0.745662 0.779551 0.078 Uiso 0.909(3) 1 calc R U P A 1
C10B C 0.8681(12) 0.7411(10) 0.8324(5) 0.046(5) Uani 0.091(3) 1 d D . P A 2
H10D H 0.894628 0.782281 0.840575 0.069 Uiso 0.091(3) 1 calc R U P A 2
H10E H 0.899467 0.702768 0.826254 0.069 Uiso 0.091(3) 1 calc R U P A 2
H10F H 0.838263 0.726678 0.853752 0.069 Uiso 0.091(3) 1 calc R U P A 2
C11 C 0.67396(10) 0.53886(11) 0.79309(5) 0.0327(4) Uani 1 1 d . . . . .
C12 C 0.70248(11) 0.46487(11) 0.79738(6) 0.0394(5) Uani 1 1 d . . . . .
H12A H 0.714436 0.446805 0.771546 0.059 Uiso 1 1 calc R U . . .
H12B H 0.667780 0.434571 0.808944 0.059 Uiso 1 1 calc R U . . .
H12C H 0.743530 0.465728 0.814393 0.059 Uiso 1 1 calc R U . . .
C13 C 0.60698(11) 0.53798(14) 0.76846(6) 0.0439(5) Uani 1 1 d . . . . .
H13A H 0.586775 0.584916 0.768104 0.066 Uiso 1 1 calc R U . . .
H13B H 0.574664 0.504951 0.779962 0.066 Uiso 1 1 calc R U . . .
H13C H 0.616864 0.523525 0.741629 0.066 Uiso 1 1 calc R U . . .
C14 C 0.65641(12) 0.56376(15) 0.83465(6) 0.0487(6) Uani 1 1 d . . . . .
H14A H 0.698587 0.567117 0.850623 0.073 Uiso 1 1 calc R U . . .
H14B H 0.625126 0.530226 0.846613 0.073 Uiso 1 1 calc R U . . .
H14C H 0.634368 0.609771 0.833119 0.073 Uiso 1 1 calc R U . . .
C15 C 0.85291(8) 0.62697(9) 0.65320(5) 0.0245(3) Uani 1 1 d . . . . .
C16 C 0.82789(8) 0.60816(9) 0.61488(5) 0.0256(3) Uani 1 1 d . . . . .
C17 C 0.85547(9) 0.64025(11) 0.58208(6) 0.0325(4) Uani 1 1 d . . . . .
H17 H 0.840745 0.626304 0.556568 0.039 Uiso 1 1 calc R U . . .
C18 C 0.90476(10) 0.69292(11) 0.58664(6) 0.0365(5) Uani 1 1 d . . . . .
H18 H 0.922309 0.715693 0.564242 0.044 Uiso 1 1 calc R U . . .
C19 C 0.92790(9) 0.71187(10) 0.62342(6) 0.0356(4) Uani 1 1 d . . . . .
H19 H 0.961235 0.747846 0.626242 0.043 Uiso 1 1 calc R U . . .
C20 C 0.90294(9) 0.67883(9) 0.65664(6) 0.0295(4) Uani 1 1 d . . . . .
H20 H 0.920165 0.691767 0.681826 0.035 Uiso 1 1 calc R U . . .
C21 C 0.71392(9) 0.56236(9) 0.59455(5) 0.0246(3) Uani 1 1 d . . . . .
C22 C 0.69653(9) 0.60986(10) 0.56531(5) 0.0268(3) Uani 1 1 d . . . . .
H22 H 0.730586 0.640292 0.555439 0.032 Uiso 1 1 calc R U . . .
C23 C 0.62932(9) 0.61349(10) 0.55016(5) 0.0264(3) Uani 1 1 d . . . . .
C24 C 0.58123(9) 0.56742(9) 0.56426(5) 0.0260(3) Uani 1 1 d . . . . .
H24 H 0.536026 0.568923 0.553396 0.031 Uiso 1 1 calc R U . . .
C25 C 0.59598(9) 0.51833(9) 0.59394(5) 0.0250(3) Uani 1 1 d . . . . .
C26 C 0.66299(9) 0.51746(9) 0.60946(5) 0.0238(3) Uani 1 1 d . . . . .
C27 C 0.54238(9) 0.46546(10) 0.60777(5) 0.0286(4) Uani 1 1 d . . . . .
C28 C 0.53178(10) 0.47203(12) 0.65220(6) 0.0349(4) Uani 1 1 d . . . . .
H28A H 0.498640 0.436801 0.660557 0.052 Uiso 1 1 calc R U . . .
H28B H 0.514359 0.518827 0.658167 0.052 Uiso 1 1 calc R U . . .
H28C H 0.575604 0.464635 0.666124 0.052 Uiso 1 1 calc R U . . .
C29 C 0.47239(10) 0.47628(11) 0.58736(6) 0.0352(4) Uani 1 1 d . . . . .
H29A H 0.440314 0.440411 0.596194 0.053 Uiso 1 1 calc R U . . .
H29B H 0.477486 0.472637 0.558943 0.053 Uiso 1 1 calc R U . . .
H29C H 0.454664 0.522708 0.593896 0.053 Uiso 1 1 calc R U . . .
C30 C 0.56707(11) 0.39140(10) 0.59790(6) 0.0372(4) Uani 1 1 d . . . . .
H30A H 0.612345 0.383484 0.610067 0.056 Uiso 1 1 calc R U . . .
H30B H 0.570129 0.386403 0.569434 0.056 Uiso 1 1 calc R U . . .
H30C H 0.534510 0.357041 0.607906 0.056 Uiso 1 1 calc R U . . .
C31 C 0.61282(9) 0.66729(10) 0.51786(5) 0.0288(4) Uani 1 1 d . . . . .
C32 C 0.53585(10) 0.66849(12) 0.50681(6) 0.0359(4) Uani 1 1 d . . . . .
H32A H 0.527608 0.702718 0.485882 0.054 Uiso 1 1 calc R U . . .
H32B H 0.509420 0.681521 0.529795 0.054 Uiso 1 1 calc R U . . .
H32C H 0.521572 0.622000 0.497729 0.054 Uiso 1 1 calc R U . . .
C33 C 0.63336(12) 0.74050(11) 0.53107(6) 0.0401(5) Uani 1 1 d . . . . .
H33A H 0.623142 0.773915 0.509990 0.060 Uiso 1 1 calc R U . . .
H33B H 0.682589 0.741458 0.537384 0.060 Uiso 1 1 calc R U . . .
H33C H 0.607574 0.753268 0.554341 0.060 Uiso 1 1 calc R U . . .
C34 C 0.65213(11) 0.64720(13) 0.48095(6) 0.0418(5) Uani 1 1 d . . . . .
H34A H 0.638364 0.600200 0.472473 0.063 Uiso 1 1 calc R U . . .
H34B H 0.701514 0.647787 0.486838 0.063 Uiso 1 1 calc R U . . .
H34C H 0.641571 0.680812 0.460024 0.063 Uiso 1 1 calc R U . . .
K1 K 0.58901(2) 0.87363(2) 0.65819(2) 0.02336(7) Uani 1 1 d . . . . .
O3 O 0.61422(7) 0.83667(6) 0.73723(3) 0.0270(3) Uani 1 1 d . . . . .
O4 O 0.56709(6) 0.97116(6) 0.71893(3) 0.0252(2) Uani 1 1 d . . . . .
O5 O 0.69908(7) 0.80822(8) 0.62448(4) 0.0363(3) Uani 1 1 d . . . . .
O6 O 0.68549(7) 0.95261(8) 0.61401(4) 0.0336(3) Uani 1 1 d . . . . .
O7 O 0.48673(7) 0.76767(7) 0.64066(4) 0.0357(3) Uani 1 1 d . . . . .
O8 O 0.47307(6) 0.90383(7) 0.60934(4) 0.0313(3) Uani 1 1 d . . . . .
N3 N 0.61578(10) 0.72503(8) 0.67915(5) 0.0362(4) Uani 1 1 d . . . . .
N4 N 0.56001(8) 1.02236(8) 0.63680(4) 0.0262(3) Uani 1 1 d . . . . .
C35 C 0.64475(13) 0.72067(11) 0.71934(6) 0.0409(5) Uani 1 1 d . . . . .
H35A H 0.693575 0.734760 0.718899 0.049 Uiso 1 1 calc R U . . .
H35B H 0.642987 0.671378 0.728135 0.049 Uiso 1 1 calc R U . . .
C36 C 0.60834(11) 0.76561(10) 0.74867(6) 0.0341(4) Uani 1 1 d . . . . .
H36A H 0.559384 0.752157 0.749626 0.041 Uiso 1 1 calc R U . . .
H36B H 0.629166 0.758892 0.775077 0.041 Uiso 1 1 calc R U . . .
C37 C 0.59227(9) 0.88305(10) 0.76698(5) 0.0267(3) Uani 1 1 d . . . . .
H37A H 0.617847 0.873496 0.791735 0.032 Uiso 1 1 calc R U . . .
H37B H 0.542775 0.876260 0.771632 0.032 Uiso 1 1 calc R U . . .
C38 C 0.60518(9) 0.95629(10) 0.75400(5) 0.0289(4) Uani 1 1 d . . . . .
H38A H 0.591658 0.989244 0.774830 0.035 Uiso 1 1 calc R U . . .
H38B H 0.654731 0.962706 0.749375 0.035 Uiso 1 1 calc R U . . .
C39 C 0.57514(10) 1.04320(9) 0.70851(5) 0.0295(4) Uani 1 1 d . . . . .
H39A H 0.624187 1.053539 0.704308 0.035 Uiso 1 1 calc R U . . .
H39B H 0.559013 1.073422 0.729988 0.035 Uiso 1 1 calc R U . . .
C40 C 0.53422(9) 1.05802(9) 0.67165(5) 0.0295(4) Uani 1 1 d . . . . .
H40A H 0.486115 1.043542 0.675604 0.035 Uiso 1 1 calc R U . . .
H40B H 0.534312 1.109086 0.666852 0.035 Uiso 1 1 calc R U . . .
C41 C 0.66666(13) 0.69788(12) 0.65172(7) 0.0469(6) Uani 1 1 d . . . . .
H41A H 0.643083 0.686848 0.626529 0.056 Uiso 1 1 calc R U . . .
H41B H 0.685794 0.653691 0.662374 0.056 Uiso 1 1 calc R U . . .
C42 C 0.72435(12) 0.74690(13) 0.64407(7) 0.0480(6) Uani 1 1 d . . . . .
H42A H 0.747045 0.760276 0.669153 0.058 Uiso 1 1 calc R U . . .
H42B H 0.758712 0.723451 0.627636 0.058 Uiso 1 1 calc R U . . .
C43 C 0.75393(11) 0.85024(13) 0.61154(7) 0.0460(5) Uani 1 1 d . . . . .
H43A H 0.784482 0.822200 0.594873 0.055 Uiso 1 1 calc R U . . .
H43B H 0.781128 0.867481 0.634346 0.055 Uiso 1 1 calc R U . . .
C44 C 0.72556(12) 0.91083(13) 0.58867(7) 0.0457(5) Uani 1 1 d . . . . .
H44A H 0.763481 0.939001 0.578021 0.055 Uiso 1 1 calc R U . . .
H44B H 0.696779 0.893705 0.566470 0.055 Uiso 1 1 calc R U . . .
C45 C 0.66288(11) 1.01498(11) 0.59506(6) 0.0386(4) Uani 1 1 d . . . . .
H45A H 0.633932 1.003284 0.571836 0.046 Uiso 1 1 calc R U . . .
H45B H 0.702837 1.042284 0.586243 0.046 Uiso 1 1 calc R U . . .
C46 C 0.62232(10) 1.05722(10) 0.62358(6) 0.0345(4) Uani 1 1 d . . . . .
H46A H 0.651918 1.067881 0.646704 0.041 Uiso 1 1 calc R U . . .
H46B H 0.609383 1.102217 0.611133 0.041 Uiso 1 1 calc R U . . .
C47 C 0.55291(14) 0.68331(11) 0.67632(7) 0.0463(5) Uani 1 1 d . . . . .
H47A H 0.524657 0.693175 0.699432 0.056 Uiso 1 1 calc R U . . .
H47B H 0.565329 0.633109 0.677077 0.056 Uiso 1 1 calc R U . . .
C48 C 0.51057(13) 0.69720(11) 0.63978(7) 0.0439(5) Uani 1 1 d . . . . .
H48A H 0.538702 0.689668 0.616345 0.053 Uiso 1 1 calc R U . . .
H48B H 0.471091 0.664679 0.638435 0.053 Uiso 1 1 calc R U . . .
C49 C 0.44505(11) 0.78284(12) 0.60718(6) 0.0396(5) Uani 1 1 d . . . . .
H49A H 0.406598 0.749132 0.605294 0.048 Uiso 1 1 calc R U . . .
H49B H 0.472438 0.778647 0.583201 0.048 Uiso 1 1 calc R U . . .
C50 C 0.41764(10) 0.85588(11) 0.61068(6) 0.0378(4) Uani 1 1 d . . . . .
H50A H 0.384642 0.865488 0.588941 0.045 Uiso 1 1 calc R U . . .
H50B H 0.393390 0.861125 0.635700 0.045 Uiso 1 1 calc R U . . .
C51 C 0.44893(10) 0.97425(11) 0.61145(6) 0.0361(4) Uani 1 1 d . . . . .
H51A H 0.428752 0.982761 0.637385 0.043 Uiso 1 1 calc R U . . .
H51B H 0.412833 0.982075 0.591130 0.043 Uiso 1 1 calc R U . . .
C52 C 0.50740(10) 1.02394(11) 0.60531(6) 0.0345(4) Uani 1 1 d . . . . .
H52A H 0.529277 1.012419 0.580208 0.041 Uiso 1 1 calc R U . . .
H52B H 0.488919 1.072036 0.603102 0.041 Uiso 1 1 calc R U . . .

loop_
_atom_site_aniso_label
_atom_site_aniso_U_11
_atom_site_aniso_U_22
_atom_site_aniso_U_33
_atom_site_aniso_U_23
_atom_site_aniso_U_13
_atom_site_aniso_U_12
Sb1 0.02332(5) 0.01796(5) 0.02085(5) 0.00311(4) -0.00117(4) 0.00380(4)
O1 0.0278(6) 0.0232(6) 0.0229(6) -0.0008(4) 0.0015(5) -0.0056(5)
O2 0.0266(6) 0.0269(6) 0.0237(6) 0.0040(5) -0.0048(5) 0.0006(5)
N1 0.0240(7) 0.0196(6) 0.0250(7) 0.0046(5) 0.0015(5) 0.0001(5)
N2 0.0222(7) 0.0296(7) 0.0238(7) 0.0089(6) 0.0003(5) 0.0044(6)
C1 0.0241(8) 0.0200(7) 0.0229(7) 0.0019(6) -0.0024(6) -0.0001(6)
C2 0.0269(8) 0.0273(8) 0.0242(8) 0.0023(6) 0.0009(6) 0.0014(7)
C3 0.0362(10) 0.0303(9) 0.0243(8) -0.0035(7) 0.0005(7) 0.0043(7)
C4 0.0361(10) 0.0219(8) 0.0314(9) -0.0022(7) -0.0062(7) 0.0030(7)
C5 0.0315(9) 0.0185(7) 0.0316(9) 0.0041(6) -0.0027(7) -0.0006(6)
C6 0.0220(7) 0.0197(7) 0.0247(8) 0.0041(6) -0.0019(6) 0.0011(6)
C7 0.0517(12) 0.0228(8) 0.0383(10) -0.0060(7) -0.0067(9) -0.0005(8)
C8A 0.0563(15) 0.0221(10) 0.0530(15) -0.0045(9) -0.0064(12) 0.0007(10)
C8B 0.055(8) 0.022(8) 0.049(10) -0.008(7) 0.002(7) 0.001(6)
C9A 0.0707(19) 0.0403(13) 0.0421(14) -0.0141(11) 0.0030(12) -0.0072(13)
C9B 0.048(6) 0.015(5) 0.047(11) -0.006(6) -0.002(6) -0.007(5)
C10A 0.0495(15) 0.0320(12) 0.075(2) -0.0162(12) -0.0187(13) -0.0026(11)
C10B 0.070(10) 0.017(8) 0.050(6) -0.004(6) -0.023(7) -0.011(8)
C11 0.0310(9) 0.0442(11) 0.0229(8) 0.0001(7) 0.0026(7) -0.0073(8)
C12 0.0439(11) 0.0399(11) 0.0341(10) 0.0106(8) -0.0020(8) -0.0150(9)
C13 0.0300(10) 0.0686(15) 0.0331(10) 0.0036(10) 0.0038(8) -0.0091(10)
C14 0.0472(13) 0.0709(16) 0.0284(10) -0.0048(10) 0.0115(9) -0.0147(12)
C15 0.0214(7) 0.0222(8) 0.0299(8) 0.0085(6) 0.0037(6) 0.0065(6)
C16 0.0199(7) 0.0278(8) 0.0293(8) 0.0101(7) 0.0026(6) 0.0080(6)
C17 0.0248(8) 0.0428(11) 0.0302(9) 0.0155(8) 0.0045(7) 0.0108(8)
C18 0.0259(9) 0.0400(11) 0.0441(11) 0.0235(9) 0.0102(8) 0.0091(8)
C19 0.0233(8) 0.0296(9) 0.0540(12) 0.0188(8) 0.0067(8) 0.0022(7)
C20 0.0236(8) 0.0270(8) 0.0380(10) 0.0081(7) 0.0024(7) 0.0035(7)
C21 0.0237(8) 0.0303(8) 0.0199(7) 0.0019(6) 0.0002(6) 0.0070(6)
C22 0.0241(8) 0.0350(9) 0.0214(8) 0.0052(7) 0.0022(6) 0.0071(7)
C23 0.0291(8) 0.0332(9) 0.0168(7) 0.0010(6) 0.0001(6) 0.0110(7)
C24 0.0243(8) 0.0330(9) 0.0207(7) -0.0033(6) -0.0025(6) 0.0080(7)
C25 0.0262(8) 0.0271(8) 0.0217(7) -0.0026(6) -0.0001(6) 0.0033(6)
C26 0.0265(8) 0.0253(8) 0.0197(7) -0.0006(6) -0.0007(6) 0.0059(6)
C27 0.0274(8) 0.0316(9) 0.0266(8) -0.0006(7) -0.0036(7) -0.0003(7)
C28 0.0314(9) 0.0449(11) 0.0284(9) 0.0012(8) 0.0013(7) -0.0050(8)
C29 0.0273(9) 0.0429(11) 0.0352(10) -0.0008(8) -0.0059(7) -0.0015(8)
C30 0.0392(11) 0.0305(9) 0.0415(11) -0.0033(8) -0.0074(9) 0.0000(8)
C31 0.0296(9) 0.0368(10) 0.0200(8) 0.0044(7) -0.0004(6) 0.0111(7)
C32 0.0338(10) 0.0446(11) 0.0292(9) 0.0067(8) -0.0026(7) 0.0104(8)
C33 0.0453(12) 0.0391(11) 0.0355(10) 0.0084(8) -0.0089(9) 0.0046(9)
C34 0.0426(11) 0.0595(14) 0.0234(9) 0.0107(9) 0.0052(8) 0.0172(10)
K1 0.02334(16) 0.02502(17) 0.02172(16) -0.00098(13) 0.00054(12) 0.00617(13)
O3 0.0332(6) 0.0264(6) 0.0214(6) -0.0006(5) 0.0014(5) 0.0033(5)
O4 0.0260(6) 0.0267(6) 0.0229(6) -0.0035(5) -0.0036(5) 0.0007(5)
O5 0.0312(7) 0.0426(8) 0.0350(7) -0.0038(6) 0.0004(6) 0.0172(6)
O6 0.0309(7) 0.0418(8) 0.0284(7) -0.0013(6) 0.0104(5) 0.0062(6)
O7 0.0408(8) 0.0317(7) 0.0345(7) -0.0072(6) -0.0051(6) -0.0003(6)
O8 0.0239(6) 0.0338(7) 0.0361(7) -0.0066(5) -0.0046(5) 0.0078(5)
N3 0.0518(10) 0.0255(8) 0.0309(8) -0.0027(6) -0.0061(7) 0.0109(7)
N4 0.0264(7) 0.0254(7) 0.0268(7) 0.0014(6) -0.0013(6) 0.0056(6)
C35 0.0584(14) 0.0295(10) 0.0344(10) 0.0015(8) -0.0083(9) 0.0134(9)
C36 0.0438(11) 0.0307(9) 0.0276(9) 0.0054(7) -0.0037(8) 0.0004(8)
C37 0.0248(8) 0.0368(9) 0.0186(7) -0.0033(7) -0.0028(6) 0.0026(7)
C38 0.0285(9) 0.0328(9) 0.0251(8) -0.0074(7) -0.0074(7) 0.0021(7)
C39 0.0295(9) 0.0263(8) 0.0328(9) -0.0065(7) 0.0000(7) 0.0019(7)
C40 0.0289(9) 0.0243(8) 0.0353(9) -0.0029(7) -0.0011(7) 0.0078(7)
C41 0.0678(15) 0.0347(11) 0.0381(11) -0.0044(9) -0.0042(10) 0.0274(11)
C42 0.0451(12) 0.0564(14) 0.0423(12) -0.0033(10) -0.0040(9) 0.0333(11)
C43 0.0303(10) 0.0588(14) 0.0492(13) -0.0156(11) 0.0087(9) 0.0136(10)
C44 0.0423(12) 0.0530(13) 0.0426(12) -0.0105(10) 0.0218(10) 0.0035(10)
C45 0.0407(11) 0.0425(11) 0.0331(10) 0.0079(8) 0.0100(8) -0.0007(9)
C46 0.0372(10) 0.0286(9) 0.0379(10) 0.0062(8) 0.0036(8) 0.0007(8)
C47 0.0705(16) 0.0257(9) 0.0424(12) 0.0006(8) -0.0083(11) -0.0038(10)
C48 0.0608(14) 0.0277(10) 0.0427(12) -0.0055(8) -0.0078(10) -0.0041(9)
C49 0.0372(11) 0.0409(11) 0.0405(11) -0.0125(9) -0.0077(9) 0.0010(9)
C50 0.0274(9) 0.0451(11) 0.0406(11) -0.0127(9) -0.0059(8) 0.0034(8)
C51 0.0276(9) 0.0379(10) 0.0423(11) -0.0094(8) -0.0114(8) 0.0138(8)
C52 0.0377(10) 0.0342(10) 0.0312(9) 0.0032(7) -0.0089(8) 0.0128(8)

loop_
_atom_type_symbol
_atom_type_description
_atom_type_scat_dispersion_real
_atom_type_scat_dispersion_imag
_atom_type_scat_source
C C 0.0033 0.0016 'International Tables Vol C Tables 4.2.6.8 and 6.1.1.4'
H H 0.0000 0.0000 'International Tables Vol C Tables 4.2.6.8 and 6.1.1.4'
K K 0.2009 0.2494 'International Tables Vol C Tables 4.2.6.8 and 6.1.1.4'
N N 0.0061 0.0033 'International Tables Vol C Tables 4.2.6.8 and 6.1.1.4'
O O 0.0106 0.0060 'International Tables Vol C Tables 4.2.6.8 and 6.1.1.4'
Sb Sb -0.5866 1.5461 'International Tables Vol C Tables 4.2.6.8 and 6.1.1.4'

loop_
_geom_angle_atom_site_label_1
_geom_angle_atom_site_label_2
_geom_angle_atom_site_label_3
_geom_angle
_geom_angle_site_symmetry_1
_geom_angle_site_symmetry_3
_geom_angle_publ_flag
O1 Sb1 N1 76.49(5) . . ?
O1 Sb1 N2 126.68(5) . . ?
O2 Sb1 O1 87.75(5) . . ?
O2 Sb1 N1 130.93(5) . . ?
O2 Sb1 N2 77.28(5) . . ?
N2 Sb1 N1 76.08(6) . . ?
C1 O1 Sb1 117.18(10) . . ?
C26 O2 Sb1 116.12(11) . . ?
C6 N1 Sb1 115.40(10) . . ?
C6 N1 C15 127.44(14) . . ?
C15 N1 Sb1 113.61(11) . . ?
C16 N2 Sb1 113.46(11) . . ?
C16 N2 C21 123.97(14) . . ?
C21 N2 Sb1 114.31(11) . . ?
O1 C1 C2 121.65(15) . . ?
O1 C1 C6 117.33(14) . . ?
C2 C1 C6 121.02(15) . . ?
C1 C2 C3 117.40(16) . . ?
C1 C2 C11 120.90(16) . . ?
C3 C2 C11 121.69(16) . . ?
C2 C3 H3 118.4 . . ?
C4 C3 C2 123.21(17) . . ?
C4 C3 H3 118.4 . . ?
C3 C4 C5 118.10(16) . . ?
C3 C4 C7 122.47(17) . . ?
C5 C4 C7 119.43(17) . . ?
C4 C5 H5 119.3 . . ?
C6 C5 C4 121.32(16) . . ?
C6 C5 H5 119.3 . . ?
N1 C6 C1 113.12(14) . . ?
N1 C6 C5 128.04(15) . . ?
C5 C6 C1 118.81(16) . . ?
C4 C7 C8B 110.0(7) . . ?
C4 C7 C9A 111.62(18) . . ?
C8A C7 C4 109.17(17) . . ?
C8A C7 C9A 106.4(2) . . ?
C9B C7 C4 116.5(8) . . ?
C9B C7 C8B 103.9(9) . . ?
C9B C7 C10B 115.5(11) . . ?
C10A C7 C4 110.37(17) . . ?
C10A C7 C8A 110.4(2) . . ?
C10A C7 C9A 108.8(2) . . ?
C10B C7 C4 109.9(8) . . ?
C10B C7 C8B 99.4(10) . . ?
C7 C8A H8AA 109.5 . . ?
C7 C8A H8AB 109.5 . . ?
C7 C8A H8AC 109.5 . . ?
H8AA C8A H8AB 109.5 . . ?
H8AA C8A H8AC 109.5 . . ?
H8AB C8A H8AC 109.5 . . ?
C7 C8B H8BA 109.5 . . ?
C7 C8B H8BB 109.5 . . ?
C7 C8B H8BC 109.5 . . ?
H8BA C8B H8BB 109.5 . . ?
H8BA C8B H8BC 109.5 . . ?
H8BB C8B H8BC 109.5 . . ?
C7 C9A H9AA 109.5 . . ?
C7 C9A H9AB 109.5 . . ?
C7 C9A H9AC 109.5 . . ?
H9AA C9A H9AB 109.5 . . ?
H9AA C9A H9AC 109.5 . . ?
H9AB C9A H9AC 109.5 . . ?
C7 C9B H9BA 109.5 . . ?
C7 C9B H9BB 109.5 . . ?
C7 C9B H9BC 109.5 . . ?
H9BA C9B H9BB 109.5 . . ?
H9BA C9B H9BC 109.5 . . ?
H9BB C9B H9BC 109.5 . . ?
C7 C10A H10A 109.5 . . ?
C7 C10A H10B 109.5 . . ?
C7 C10A H10C 109.5 . . ?
H10A C10A H10B 109.5 . . ?
H10A C10A H10C 109.5 . . ?
H10B C10A H10C 109.5 . . ?
C7 C10B H10D 109.5 . . ?
C7 C10B H10E 109.5 . . ?
C7 C10B H10F 109.5 . . ?
H10D C10B H10E 109.5 . . ?
H10D C10B H10F 109.5 . . ?
H10E C10B H10F 109.5 . . ?
C2 C11 C13 110.59(16) . . ?
C2 C11 C14 111.96(17) . . ?
C12 C11 C2 109.65(16) . . ?
C12 C11 C13 110.24(18) . . ?
C12 C11 C14 106.57(18) . . ?
C13 C11 C14 107.75(17) . . ?
C11 C12 H12A 109.5 . . ?
C11 C12 H12B 109.5 . . ?
C11 C12 H12C 109.5 . . ?
H12A C12 H12B 109.5 . . ?
H12A C12 H12C 109.5 . . ?
H12B C12 H12C 109.5 . . ?
C11 C13 H13A 109.5 . . ?
C11 C13 H13B 109.5 . . ?
C11 C13 H13C 109.5 . . ?
H13A C13 H13B 109.5 . . ?
H13A C13 H13C 109.5 . . ?
H13B C13 H13C 109.5 . . ?
C11 C14 H14A 109.5 . . ?
C11 C14 H14B 109.5 . . ?
C11 C14 H14C 109.5 . . ?
H14A C14 H14B 109.5 . . ?
H14A C14 H14C 109.5 . . ?
H14B C14 H14C 109.5 . . ?
N1 C15 C16 114.18(15) . . ?
C20 C15 N1 127.09(17) . . ?
C20 C15 C16 118.70(16) . . ?
N2 C16 C15 115.68(14) . . ?
C17 C16 N2 124.71(17) . . ?
C17 C16 C15 119.56(17) . . ?
C16 C17 H17 119.9 . . ?
C16 C17 C18 120.16(19) . . ?
C18 C17 H17 119.9 . . ?
C17 C18 H18 119.9 . . ?
C19 C18 C17 120.25(17) . . ?
C19 C18 H18 119.9 . . ?
C18 C19 H19 119.7 . . ?
C18 C19 C20 120.68(19) . . ?
C20 C19 H19 119.7 . . ?
C15 C20 C19 120.57(19) . . ?
C15 C20 H20 119.7 . . ?
C19 C20 H20 119.7 . . ?
N2 C21 C26 113.65(14) . . ?
C22 C21 N2 126.71(16) . . ?
C22 C21 C26 119.54(16) . . ?
C21 C22 H22 119.6 . . ?
C21 C22 C23 120.78(17) . . ?
C23 C22 H22 119.6 . . ?
C22 C23 C31 118.60(16) . . ?
C24 C23 C22 118.47(16) . . ?
C24 C23 C31 122.91(16) . . ?
C23 C24 H24 118.4 . . ?
C23 C24 C25 123.13(16) . . ?
C25 C24 H24 118.4 . . ?
C24 C25 C27 122.02(16) . . ?
C26 C25 C24 117.15(16) . . ?
C26 C25 C27 120.78(15) . . ?
O2 C26 C21 116.91(15) . . ?
O2 C26 C25 122.23(16) . . ?
C25 C26 C21 120.86(15) . . ?
C25 C27 C28 110.79(15) . . ?
C29 C27 C25 112.12(15) . . ?
C29 C27 C28 107.50(16) . . ?
C29 C27 C30 107.75(16) . . ?
C30 C27 C25 108.73(15) . . ?
C30 C27 C28 109.89(16) . . ?
C27 C28 H28A 109.5 . . ?
C27 C28 H28B 109.5 . . ?
C27 C28 H28C 109.5 . . ?
H28A C28 H28B 109.5 . . ?
H28A C28 H28C 109.5 . . ?
H28B C28 H28C 109.5 . . ?
C27 C29 H29A 109.5 . . ?
C27 C29 H29B 109.5 . . ?
C27 C29 H29C 109.5 . . ?
H29A C29 H29B 109.5 . . ?
H29A C29 H29C 109.5 . . ?
H29B C29 H29C 109.5 . . ?
C27 C30 H30A 109.5 . . ?
C27 C30 H30B 109.5 . . ?
C27 C30 H30C 109.5 . . ?
H30A C30 H30B 109.5 . . ?
H30A C30 H30C 109.5 . . ?
H30B C30 H30C 109.5 . . ?
C23 C31 C32 111.99(16) . . ?
C33 C31 C23 110.64(15) . . ?
C33 C31 C32 107.96(16) . . ?
C33 C31 C34 109.90(18) . . ?
C34 C31 C23 108.70(15) . . ?
C34 C31 C32 107.61(16) . . ?
C31 C32 H32A 109.5 . . ?
C31 C32 H32B 109.5 . . ?
C31 C32 H32C 109.5 . . ?
H32A C32 H32B 109.5 . . ?
H32A C32 H32C 109.5 . . ?
H32B C32 H32C 109.5 . . ?
C31 C33 H33A 109.5 . . ?
C31 C33 H33B 109.5 . . ?
C31 C33 H33C 109.5 . . ?
H33A C33 H33B 109.5 . . ?
H33A C33 H33C 109.5 . . ?
H33B C33 H33C 109.5 . . ?
C31 C34 H34A 109.5 . . ?
C31 C34 H34B 109.5 . . ?
C31 C34 H34C 109.5 . . ?
H34A C34 H34B 109.5 . . ?
H34A C34 H34C 109.5 . . ?
H34B C34 H34C 109.5 . . ?
O3 K1 O4 59.32(4) . . ?
O3 K1 O6 122.12(4) . . ?
O3 K1 O7 97.38(4) . . ?
O3 K1 O8 137.15(4) . . ?
O3 K1 N3 60.30(4) . . ?
O3 K1 N4 120.03(4) . . ?
O4 K1 O6 98.59(4) . . ?
O4 K1 O7 119.93(4) . . ?
O4 K1 O8 99.58(4) . . ?
O4 K1 N3 118.80(4) . . ?
O4 K1 N4 61.39(4) . . ?
O5 K1 O3 99.42(4) . . ?
O5 K1 O4 137.39(4) . . ?
O5 K1 O6 59.60(4) . . ?
O5 K1 O7 97.77(4) . . ?
O5 K1 O8 117.65(4) . . ?
O5 K1 N3 62.13(5) . . ?
O5 K1 N4 118.36(4) . . ?
O6 K1 O7 135.75(4) . . ?
O6 K1 N3 121.08(5) . . ?
O6 K1 N4 59.52(4) . . ?
O7 K1 N3 59.90(5) . . ?
O7 K1 N4 119.27(4) . . ?
O8 K1 O6 96.13(4) . . ?
O8 K1 O7 58.96(4) . . ?
O8 K1 N3 117.98(5) . . ?
O8 K1 N4 61.22(4) . . ?
N3 K1 N4 179.16(5) . . ?
C36 O3 K1 119.30(10) . . ?
C36 O3 C37 111.92(14) . . ?
C37 O3 K1 118.57(10) . . ?
C38 O4 K1 113.64(10) . . ?
C38 O4 C39 110.05(13) . . ?
C39 O4 K1 115.65(10) . . ?
C42 O5 K1 116.09(12) . . ?
C43 O5 K1 118.21(12) . . ?
C43 O5 C42 110.81(17) . . ?
C44 O6 K1 113.52(13) . . ?
C45 O6 K1 118.71(11) . . ?
C45 O6 C44 111.28(16) . . ?
C48 O7 K1 116.21(12) . . ?
C49 O7 K1 113.85(12) . . ?
C49 O7 C48 110.96(15) . . ?
C50 O8 K1 116.58(11) . . ?
C50 O8 C51 110.80(14) . . ?
C51 O8 K1 114.89(10) . . ?
C35 N3 K1 109.86(11) . . ?
C41 N3 K1 107.51(12) . . ?
C41 N3 C35 108.74(17) . . ?
C47 N3 K1 111.22(12) . . ?
C47 N3 C35 109.57(18) . . ?
C47 N3 C41 109.88(18) . . ?
C40 N4 K1 108.04(10) . . ?
C40 N4 C52 109.73(14) . . ?
C46 N4 K1 110.74(10) . . ?
C46 N4 C40 109.77(15) . . ?
C46 N4 C52 109.63(15) . . ?
C52 N4 K1 108.91(11) . . ?
N3 C35 H35A 108.7 . . ?
N3 C35 H35B 108.7 . . ?
N3 C35 C36 114.14(17) . . ?
H35A C35 H35B 107.6 . . ?
C36 C35 H35A 108.7 . . ?
C36 C35 H35B 108.7 . . ?
O3 C36 C35 108.70(16) . . ?
O3 C36 H36A 109.9 . . ?
O3 C36 H36B 109.9 . . ?
C35 C36 H36A 109.9 . . ?
C35 C36 H36B 109.9 . . ?
H36A C36 H36B 108.3 . . ?
O3 C37 H37A 110.0 . . ?
O3 C37 H37B 110.0 . . ?
O3 C37 C38 108.55(14) . . ?
H37A C37 H37B 108.4 . . ?
C38 C37 H37A 110.0 . . ?
C38 C37 H37B 110.0 . . ?
O4 C38 C37 110.41(14) . . ?
O4 C38 H38A 109.6 . . ?
O4 C38 H38B 109.6 . . ?
C37 C38 H38A 109.6 . . ?
C37 C38 H38B 109.6 . . ?
H38A C38 H38B 108.1 . . ?
O4 C39 H39A 109.8 . . ?
O4 C39 H39B 109.8 . . ?
O4 C39 C40 109.28(14) . . ?
H39A C39 H39B 108.3 . . ?
C40 C39 H39A 109.8 . . ?
C40 C39 H39B 109.8 . . ?
N4 C40 C39 113.97(14) . . ?
N4 C40 H40A 108.8 . . ?
N4 C40 H40B 108.8 . . ?
C39 C40 H40A 108.8 . . ?
C39 C40 H40B 108.8 . . ?
H40A C40 H40B 107.7 . . ?
N3 C41 H41A 108.7 . . ?
N3 C41 H41B 108.7 . . ?
N3 C41 C42 114.23(18) . . ?
H41A C41 H41B 107.6 . . ?
C42 C41 H41A 108.7 . . ?
C42 C41 H41B 108.7 . . ?
O5 C42 C41 110.02(17) . . ?
O5 C42 H42A 109.7 . . ?
O5 C42 H42B 109.7 . . ?
C41 C42 H42A 109.7 . . ?
C41 C42 H42B 109.7 . . ?
H42A C42 H42B 108.2 . . ?
O5 C43 H43A 109.8 . . ?
O5 C43 H43B 109.8 . . ?
O5 C43 C44 109.17(17) . . ?
H43A C43 H43B 108.3 . . ?
C44 C43 H43A 109.8 . . ?
C44 C43 H43B 109.8 . . ?
O6 C44 C43 108.59(17) . . ?
O6 C44 H44A 110.0 . . ?
O6 C44 H44B 110.0 . . ?
C43 C44 H44A 110.0 . . ?
C43 C44 H44B 110.0 . . ?
H44A C44 H44B 108.4 . . ?
O6 C45 H45A 110.0 . . ?
O6 C45 H45B 110.0 . . ?
O6 C45 C46 108.55(16) . . ?
H45A C45 H45B 108.4 . . ?
C46 C45 H45A 110.0 . . ?
C46 C45 H45B 110.0 . . ?
N4 C46 C45 113.95(17) . . ?
N4 C46 H46A 108.8 . . ?
N4 C46 H46B 108.8 . . ?
C45 C46 H46A 108.8 . . ?
C45 C46 H46B 108.8 . . ?
H46A C46 H46B 107.7 . . ?
N3 C47 H47A 108.8 . . ?
N3 C47 H47B 108.8 . . ?
N3 C47 C48 113.77(19) . . ?
H47A C47 H47B 107.7 . . ?
C48 C47 H47A 108.8 . . ?
C48 C47 H47B 108.8 . . ?
O7 C48 C47 108.83(17) . . ?
O7 C48 H48A 109.9 . . ?
O7 C48 H48B 109.9 . . ?
C47 C48 H48A 109.9 . . ?
C47 C48 H48B 109.9 . . ?
H48A C48 H48B 108.3 . . ?
O7 C49 H49A 109.9 . . ?
O7 C49 H49B 109.9 . . ?
O7 C49 C50 108.97(16) . . ?
H49A C49 H49B 108.3 . . ?
C50 C49 H49A 109.9 . . ?
C50 C49 H49B 109.9 . . ?
O8 C50 C49 109.00(16) . . ?
O8 C50 H50A 109.9 . . ?
O8 C50 H50B 109.9 . . ?
C49 C50 H50A 109.9 . . ?
C49 C50 H50B 109.9 . . ?
H50A C50 H50B 108.3 . . ?
O8 C51 H51A 109.7 . . ?
O8 C51 H51B 109.7 . . ?
O8 C51 C52 109.70(15) . . ?
H51A C51 H51B 108.2 . . ?
C52 C51 H51A 109.7 . . ?
C52 C51 H51B 109.7 . . ?
N4 C52 C51 113.89(16) . . ?
N4 C52 H52A 108.8 . . ?
N4 C52 H52B 108.8 . . ?
C51 C52 H52A 108.8 . . ?
C51 C52 H52B 108.8 . . ?
H52A C52 H52B 107.7 . . ?

loop_
_geom_bond_atom_site_label_1
_geom_bond_atom_site_label_2
_geom_bond_distance
_geom_bond_site_symmetry_2
_geom_bond_publ_flag
Sb1 O1 2.0521(12) . ?
Sb1 O2 2.0492(12) . ?
Sb1 N1 2.1361(14) . ?
Sb1 N2 2.1045(14) . ?
O1 C1 1.360(2) . ?
O2 C26 1.359(2) . ?
N1 C6 1.393(2) . ?
N1 C15 1.397(2) . ?
N2 C16 1.402(2) . ?
N2 C21 1.402(2) . ?
C1 C2 1.398(2) . ?
C1 C6 1.420(2) . ?
C2 C3 1.406(3) . ?
C2 C11 1.534(3) . ?
C3 H3 0.9500 . ?
C3 C4 1.383(3) . ?
C4 C5 1.402(3) . ?
C4 C7 1.543(3) . ?
C5 H5 0.9500 . ?
C5 C6 1.394(2) . ?
C7 C8A 1.535(3) . ?
C7 C8B 1.698(14) . ?
C7 C9A 1.552(3) . ?
C7 C9B 1.446(13) . ?
C7 C10A 1.505(3) . ?
C7 C10B 1.519(13) . ?
C8A H8AA 0.9800 . ?
C8A H8AB 0.9800 . ?
C8A H8AC 0.9800 . ?
C8B H8BA 0.9800 . ?
C8B H8BB 0.9800 . ?
C8B H8BC 0.9800 . ?
C9A H9AA 0.9800 . ?
C9A H9AB 0.9800 . ?
C9A H9AC 0.9800 . ?
C9B H9BA 0.9800 . ?
C9B H9BB 0.9800 . ?
C9B H9BC 0.9800 . ?
C10A H10A 0.9800 . ?
C10A H10B 0.9800 . ?
C10A H10C 0.9800 . ?
C10B H10D 0.9800 . ?
C10B H10E 0.9800 . ?
C10B H10F 0.9800 . ?
C11 C12 1.526(3) . ?
C11 C13 1.540(3) . ?
C11 C14 1.542(3) . ?
C12 H12A 0.9800 . ?
C12 H12B 0.9800 . ?
C12 H12C 0.9800 . ?
C13 H13A 0.9800 . ?
C13 H13B 0.9800 . ?
C13 H13C 0.9800 . ?
C14 H14A 0.9800 . ?
C14 H14B 0.9800 . ?
C14 H14C 0.9800 . ?
C15 C16 1.433(3) . ?
C15 C20 1.394(3) . ?
C16 C17 1.395(2) . ?
C17 H17 0.9500 . ?
C17 C18 1.399(3) . ?
C18 H18 0.9500 . ?
C18 C19 1.375(3) . ?
C19 H19 0.9500 . ?
C19 C20 1.395(3) . ?
C20 H20 0.9500 . ?
C21 C22 1.387(2) . ?
C21 C26 1.415(2) . ?
C22 H22 0.9500 . ?
C22 C23 1.401(2) . ?
C23 C24 1.380(3) . ?
C23 C31 1.538(2) . ?
C24 H24 0.9500 . ?
C24 C25 1.407(2) . ?
C25 C26 1.401(2) . ?
C25 C27 1.535(3) . ?
C27 C28 1.541(3) . ?
C27 C29 1.534(3) . ?
C27 C30 1.535(3) . ?
C28 H28A 0.9800 . ?
C28 H28B 0.9800 . ?
C28 H28C 0.9800 . ?
C29 H29A 0.9800 . ?
C29 H29B 0.9800 . ?
C29 H29C 0.9800 . ?
C30 H30A 0.9800 . ?
C30 H30B 0.9800 . ?
C30 H30C 0.9800 . ?
C31 C32 1.541(3) . ?
C31 C33 1.522(3) . ?
C31 C34 1.537(3) . ?
C32 H32A 0.9800 . ?
C32 H32B 0.9800 . ?
C32 H32C 0.9800 . ?
C33 H33A 0.9800 . ?
C33 H33B 0.9800 . ?
C33 H33C 0.9800 . ?
C34 H34A 0.9800 . ?
C34 H34B 0.9800 . ?
C34 H34C 0.9800 . ?
K1 O3 2.8239(12) . ?
K1 O4 2.8283(12) . ?
K1 O5 2.7564(13) . ?
K1 O6 2.8657(14) . ?
K1 O7 2.8972(15) . ?
K1 O8 2.8424(13) . ?
K1 N3 2.9735(16) . ?
K1 N4 2.9872(15) . ?
O3 C36 1.419(2) . ?
O3 C37 1.421(2) . ?
O4 C38 1.425(2) . ?
O4 C39 1.432(2) . ?
O5 C42 1.432(3) . ?
O5 C43 1.416(3) . ?
O6 C44 1.423(2) . ?
O6 C45 1.423(2) . ?
O7 C48 1.426(2) . ?
O7 C49 1.419(2) . ?
O8 C50 1.419(2) . ?
O8 C51 1.429(2) . ?
N3 C35 1.476(3) . ?
N3 C41 1.473(3) . ?
N3 C47 1.464(3) . ?
N4 C40 1.469(2) . ?
N4 C46 1.465(2) . ?
N4 C52 1.472(2) . ?
C35 H35A 0.9900 . ?
C35 H35B 0.9900 . ?
C35 C36 1.508(3) . ?
C36 H36A 0.9900 . ?
C36 H36B 0.9900 . ?
C37 H37A 0.9900 . ?
C37 H37B 0.9900 . ?
C37 C38 1.492(3) . ?
C38 H38A 0.9900 . ?
C38 H38B 0.9900 . ?
C39 H39A 0.9900 . ?
C39 H39B 0.9900 . ?
C39 C40 1.504(3) . ?
C40 H40A 0.9900 . ?
C40 H40B 0.9900 . ?
C41 H41A 0.9900 . ?
C41 H41B 0.9900 . ?
C41 C42 1.491(4) . ?
C42 H42A 0.9900 . ?
C42 H42B 0.9900 . ?
C43 H43A 0.9900 . ?
C43 H43B 0.9900 . ?
C43 C44 1.497(3) . ?
C44 H44A 0.9900 . ?
C44 H44B 0.9900 . ?
C45 H45A 0.9900 . ?
C45 H45B 0.9900 . ?
C45 C46 1.503(3) . ?
C46 H46A 0.9900 . ?
C46 H46B 0.9900 . ?
C47 H47A 0.9900 . ?
C47 H47B 0.9900 . ?
C47 C48 1.506(3) . ?
C48 H48A 0.9900 . ?
C48 H48B 0.9900 . ?
C49 H49A 0.9900 . ?
C49 H49B 0.9900 . ?
C49 C50 1.501(3) . ?
C50 H50A 0.9900 . ?
C50 H50B 0.9900 . ?
C51 H51A 0.9900 . ?
C51 H51B 0.9900 . ?
C51 C52 1.502(3) . ?
C52 H52A 0.9900 . ?
C52 H52B 0.9900 . ?

loop_
_geom_torsion_atom_site_label_1
_geom_torsion_atom_site_label_2
_geom_torsion_atom_site_label_3
_geom_torsion_atom_site_label_4
_geom_torsion
_geom_torsion_site_symmetry_1
_geom_torsion_site_symmetry_2
_geom_torsion_site_symmetry_3
_geom_torsion_site_symmetry_4
_geom_torsion_publ_flag
Sb1 O1 C1 C2 -173.46(12) . . . . ?
Sb1 O1 C1 C6 7.53(18) . . . . ?
Sb1 O2 C26 C21 9.85(19) . . . . ?
Sb1 O2 C26 C25 -169.47(12) . . . . ?
Sb1 N1 C6 C1 -1.94(17) . . . . ?
Sb1 N1 C6 C5 -179.73(14) . . . . ?
Sb1 N1 C15 C16 18.27(17) . . . . ?
Sb1 N1 C15 C20 -160.07(14) . . . . ?
Sb1 N2 C16 C15 -20.35(18) . . . . ?
Sb1 N2 C16 C17 157.14(14) . . . . ?
Sb1 N2 C21 C22 166.87(14) . . . . ?
Sb1 N2 C21 C26 -9.52(19) . . . . ?
O1 C1 C2 C3 -176.11(16) . . . . ?
O1 C1 C2 C11 3.1(3) . . . . ?
O1 C1 C6 N1 -3.5(2) . . . . ?
O1 C1 C6 C5 174.55(15) . . . . ?
N1 C15 C16 N2 1.2(2) . . . . ?
N1 C15 C16 C17 -176.45(15) . . . . ?
N1 C15 C20 C19 178.51(16) . . . . ?
N2 C16 C17 C18 179.42(16) . . . . ?
N2 C21 C22 C23 -176.73(17) . . . . ?
N2 C21 C26 O2 0.0(2) . . . . ?
N2 C21 C26 C25 179.39(15) . . . . ?
C1 C2 C3 C4 0.5(3) . . . . ?
C1 C2 C11 C12 59.3(2) . . . . ?
C1 C2 C11 C13 -62.5(2) . . . . ?
C1 C2 C11 C14 177.36(18) . . . . ?
C2 C1 C6 N1 177.52(15) . . . . ?
C2 C1 C6 C5 -4.5(2) . . . . ?
C2 C3 C4 C5 -2.1(3) . . . . ?
C2 C3 C4 C7 177.39(18) . . . . ?
C3 C2 C11 C12 -121.55(19) . . . . ?
C3 C2 C11 C13 116.7(2) . . . . ?
C3 C2 C11 C14 -3.5(3) . . . . ?
C3 C4 C5 C6 0.4(3) . . . . ?
C3 C4 C7 C8A -119.3(2) . . . . ?
C3 C4 C7 C8B 177.3(8) . . . . ?
C3 C4 C7 C9A -2.0(3) . . . . ?
C3 C4 C7 C9B -64.9(10) . . . . ?
C3 C4 C7 C10A 119.1(2) . . . . ?
C3 C4 C7 C10B 68.8(11) . . . . ?
C4 C5 C6 N1 -179.56(16) . . . . ?
C4 C5 C6 C1 2.8(3) . . . . ?
C5 C4 C7 C8A 60.2(2) . . . . ?
C5 C4 C7 C8B -3.2(8) . . . . ?
C5 C4 C7 C9A 177.49(19) . . . . ?
C5 C4 C7 C9B 114.6(9) . . . . ?
C5 C4 C7 C10A -61.4(3) . . . . ?
C5 C4 C7 C10B -111.7(10) . . . . ?
C6 N1 C15 C16 -139.26(16) . . . . ?
C6 N1 C15 C20 42.4(3) . . . . ?
C6 C1 C2 C3 2.9(2) . . . . ?
C6 C1 C2 C11 -177.95(16) . . . . ?
C7 C4 C5 C6 -179.09(16) . . . . ?
C11 C2 C3 C4 -178.70(18) . . . . ?
C15 N1 C6 C1 155.25(16) . . . . ?
C15 N1 C6 C5 -22.5(3) . . . . ?
C15 C16 C17 C18 -3.2(3) . . . . ?
C16 N2 C21 C22 20.6(3) . . . . ?
C16 N2 C21 C26 -155.74(16) . . . . ?
C16 C15 C20 C19 0.2(2) . . . . ?
C16 C17 C18 C19 2.0(3) . . . . ?
C17 C18 C19 C20 0.3(3) . . . . ?
C18 C19 C20 C15 -1.4(3) . . . . ?
C20 C15 C16 N2 179.67(15) . . . . ?
C20 C15 C16 C17 2.0(2) . . . . ?
C21 N2 C16 C15 126.11(17) . . . . ?
C21 N2 C16 C17 -56.4(2) . . . . ?
C21 C22 C23 C24 -1.7(3) . . . . ?
C21 C22 C23 C31 179.81(16) . . . . ?
C22 C21 C26 O2 -176.62(15) . . . . ?
C22 C21 C26 C25 2.7(3) . . . . ?
C22 C23 C24 C25 1.9(3) . . . . ?
C22 C23 C31 C32 -175.48(16) . . . . ?
C22 C23 C31 C33 -55.0(2) . . . . ?
C22 C23 C31 C34 65.8(2) . . . . ?
C23 C24 C25 C26 0.2(3) . . . . ?
C23 C24 C25 C27 -177.17(16) . . . . ?
C24 C23 C31 C32 6.1(2) . . . . ?
C24 C23 C31 C33 126.61(19) . . . . ?
C24 C23 C31 C34 -112.6(2) . . . . ?
C24 C25 C26 O2 176.80(15) . . . . ?
C24 C25 C26 C21 -2.5(2) . . . . ?
C24 C25 C27 C28 -123.51(18) . . . . ?
C24 C25 C27 C29 -3.4(2) . . . . ?
C24 C25 C27 C30 115.62(18) . . . . ?
C26 C21 C22 C23 -0.5(3) . . . . ?
C26 C25 C27 C28 59.2(2) . . . . ?
C26 C25 C27 C29 179.35(16) . . . . ?
C26 C25 C27 C30 -61.6(2) . . . . ?
C27 C25 C26 O2 -5.8(2) . . . . ?
C27 C25 C26 C21 174.87(16) . . . . ?
C31 C23 C24 C25 -179.67(16) . . . . ?
K1 O3 C36 C35 45.97(19) . . . . ?
K1 O3 C37 C38 -39.34(16) . . . . ?
K1 O4 C38 C37 -53.40(16) . . . . ?
K1 O4 C39 C40 49.97(16) . . . . ?
K1 O5 C42 C41 50.6(2) . . . . ?
K1 O5 C43 C44 -46.7(2) . . . . ?
K1 O6 C44 C43 -49.0(2) . . . . ?
K1 O6 C45 C46 46.6(2) . . . . ?
K1 O7 C48 C47 49.3(2) . . . . ?
K1 O7 C49 C50 -50.2(2) . . . . ?
K1 O8 C50 C49 -47.77(19) . . . . ?
K1 O8 C51 C52 51.76(18) . . . . ?
K1 N3 C35 C36 45.1(2) . . . . ?
K1 N3 C41 C42 42.9(2) . . . . ?
K1 N3 C47 C48 44.9(2) . . . . ?
K1 N4 C40 C39 45.91(17) . . . . ?
K1 N4 C46 C45 45.74(19) . . . . ?
K1 N4 C52 C51 43.55(18) . . . . ?
O3 C37 C38 O4 61.20(18) . . . . ?
O4 C39 C40 N4 -66.9(2) . . . . ?
O5 C43 C44 O6 63.2(2) . . . . ?
O6 C45 C46 N4 -62.6(2) . . . . ?
O7 C49 C50 O8 65.4(2) . . . . ?
O8 C51 C52 N4 -66.4(2) . . . . ?
N3 C35 C36 O3 -61.7(2) . . . . ?
N3 C41 C42 O5 -65.0(2) . . . . ?
N3 C47 C48 O7 -64.5(3) . . . . ?
C35 N3 C41 C42 -76.0(2) . . . . ?
C35 N3 C47 C48 166.54(18) . . . . ?
C36 O3 C37 C38 175.60(15) . . . . ?
C37 O3 C36 C35 -169.26(15) . . . . ?
C38 O4 C39 C40 -179.58(14) . . . . ?
C39 O4 C38 C37 175.09(14) . . . . ?
C40 N4 C46 C45 164.95(16) . . . . ?
C40 N4 C52 C51 -74.5(2) . . . . ?
C41 N3 C35 C36 162.49(19) . . . . ?
C41 N3 C47 C48 -74.0(2) . . . . ?
C42 O5 C43 C44 175.79(17) . . . . ?
C43 O5 C42 C41 -170.86(17) . . . . ?
C44 O6 C45 C46 -178.80(18) . . . . ?
C45 O6 C44 C43 173.95(18) . . . . ?
C46 N4 C40 C39 -74.95(19) . . . . ?
C46 N4 C52 C51 164.86(16) . . . . ?
C47 N3 C35 C36 -77.4(2) . . . . ?
C47 N3 C41 C42 164.12(18) . . . . ?
C48 O7 C49 C50 176.44(18) . . . . ?
C49 O7 C48 C47 -178.59(19) . . . . ?
C50 O8 C51 C52 -173.50(16) . . . . ?
C51 O8 C50 C49 178.33(16) . . . . ?
C52 N4 C40 C39 164.52(16) . . . . ?
C52 N4 C46 C45 -74.5(2) . . . . ?

loop_
_smtbx_masks_void_nr
_smtbx_masks_void_average_x
_smtbx_masks_void_average_y
_smtbx_masks_void_average_z
_smtbx_masks_void_volume
_smtbx_masks_void_count_electrons
_smtbx_masks_void_content
1 0.000 0.140 0.250 72.3 0.0 ?
2 0.112 0.388 0.000 1384.4 259.7 '5 C7H8'
3 -0.539 -0.039 0.500 1384.4 259.7 '5 C7H8'
4 0.000 0.860 0.750 72.3 0.0 ?
5 0.500 0.360 0.750 72.3 0.0 ?
6 0.500 0.640 0.250 72.3 0.0 ?
